data_7042839
loop_
_publ_author_name
'Murray, Keith S.'
'Phonsri, Wasinee'
'Macedo, David'
'Davies, Casey G.'
'Jameson, Guy N. L.'
'Moubaraki, Boujemaa'

_publ_section_title
;
 Heteroleptic Iron(III) Schiff Base Spin Crossover Complexes; Halogen
 Substitution, Solvent Loss and Crystallite Size Effects
;
_journal_name_full 'Dalton Trans.'
_journal_paper_doi 10.1039/C7DT00947J
_journal_year 2017
_chemical_formula_sum 'C26 H20 Br Fe N6 O2 S'
_chemical_formula_weight 616.30
_chemical_name_common '[Fe(qsal-Br)(thsa)]MeCN'
_chemical_name_systematic
; 
 ? 
;
_space_group_IT_number 2
_symmetry_cell_setting triclinic
_symmetry_space_group_name_Hall '-P 1'
_symmetry_space_group_name_H-M 'P -1'
_atom_sites_solution_hydrogens geom
_atom_sites_solution_primary direct
_atom_sites_solution_secondary difmap
_audit_creation_method SHELXL-97
_audit_update_record
;
2017-01-23 deposited with the CCDC.
2017-05-01 downloaded from the CCDC.
;
_cell_angle_alpha 102.88(3)
_cell_angle_beta 98.96(3)
_cell_angle_gamma 109.28(3)
_cell_formula_units_Z 4
_cell_length_a 12.438(3)
_cell_length_b 13.804(3)
_cell_length_c 16.809(3)
_cell_measurement_reflns_used 12187
_cell_measurement_temperature 100(2)
_cell_measurement_theta_max 27.48
_cell_measurement_theta_min 0.985
_cell_volume 2571.8(13)
_computing_cell_refinement 'XDS (Kabsch, 1993)'
_computing_data_collection 'BluIce (McPhillips, 2002)'
_computing_data_reduction 'XDS (Kabsch, 1993)'
_computing_molecular_graphics X-SEED
_computing_publication_material 'XCIF V6.12 (BrukerAXS, 2001).'
_computing_structure_refinement 'SHELXL-97 (Sheldrick, 1997)'
_computing_structure_solution 'SHELXS-97 (Sheldrick, 1990)'
_diffrn_ambient_temperature 100(2)
_diffrn_measured_fraction_theta_full 0.985
_diffrn_measured_fraction_theta_max 0.985
_diffrn_measurement_device_type 'ADSC Quantum 210r'
_diffrn_measurement_method 'Phi Scan'
_diffrn_radiation_monochromator 'Silicon Double Crystal'
_diffrn_radiation_source 'Australian Synchrotron'
_diffrn_radiation_type Synchrotron
_diffrn_radiation_wavelength 0.71073
_diffrn_reflns_av_R_equivalents 0.1073
_diffrn_reflns_av_sigmaI/netI 0.0700
_diffrn_reflns_limit_h_max 16
_diffrn_reflns_limit_h_min -16
_diffrn_reflns_limit_k_max 17
_diffrn_reflns_limit_k_min -17
_diffrn_reflns_limit_l_max 21
_diffrn_reflns_limit_l_min -21
_diffrn_reflns_number 43526
_diffrn_reflns_theta_full 27.48
_diffrn_reflns_theta_max 27.48
_diffrn_reflns_theta_min 1.28
_exptl_absorpt_coefficient_mu 2.258
_exptl_absorpt_correction_T_max 0.9778
_exptl_absorpt_correction_T_min 0.9562
_exptl_absorpt_correction_type multi-scan
_exptl_absorpt_process_details 'XScale within XDS'
_exptl_crystal_colour 'Dark brown'
_exptl_crystal_density_diffrn 1.592
_exptl_crystal_density_method 'not measured'
_exptl_crystal_description Bar
_exptl_crystal_F_000 1244
_exptl_crystal_size_max 0.02
_exptl_crystal_size_mid 0.02
_exptl_crystal_size_min 0.01
_refine_diff_density_max 1.844
_refine_diff_density_min -1.351
_refine_diff_density_rms 0.169
_refine_ls_extinction_method none
_refine_ls_goodness_of_fit_ref 1.143
_refine_ls_hydrogen_treatment mixed
_refine_ls_matrix_type full
_refine_ls_number_parameters 669
_refine_ls_number_reflns 11597
_refine_ls_number_restraints 0
_refine_ls_restrained_S_all 1.143
_refine_ls_R_factor_all 0.1140
_refine_ls_R_factor_gt 0.0831
_refine_ls_shift/su_max 0.000
_refine_ls_shift/su_mean 0.000
_refine_ls_structure_factor_coef Fsqd
_refine_ls_weighting_details 'calc w=1/[\s^2^(Fo^2^)+(0.0787P)^2^+20.5935P] where P=(Fo^2^+2Fc^2^)/3'
_refine_ls_weighting_scheme calc
_refine_ls_wR_factor_gt 0.2018
_refine_ls_wR_factor_ref 0.2243
_reflns_number_gt 8586
_reflns_number_total 11597
_reflns_threshold_expression >2sigma(I)
_cod_data_source_file c7dt00947j2.cif
_cod_data_source_block ws101
_cod_depositor_comments
;
The following automatic conversions were performed:

'_symmetry_cell_setting' value 'Triclinic' changed to 'triclinic'
according to
/home/data/users/saulius/crontab/automatic-downloads/rss-feeds/RSC/lib/dictionaries/cif_core.dic
dictionary named 'cif_core.dic' version 2.4.2 from 2011-04-26.

'_exptl_absorpt_correction_type' value 'Multi-Scan' changed to
'multi-scan' according to
/home/data/users/saulius/crontab/automatic-downloads/rss-feeds/RSC/lib/dictionaries/cif_core.dic
dictionary named 'cif_core.dic' version 2.4.2 from 2011-04-26.

Automatic conversion script
Id: cif_fix_values 4973 2017-02-22 13:04:09Z antanas 
;
_cod_original_cell_volume 2571.8(9)
_cod_database_code 7042839

loop_
_symmetry_equiv_pos_as_xyz
'x, y, z'
'-x, -y, -z'

loop_
_atom_site_label
_atom_site_type_symbol
_atom_site_fract_x
_atom_site_fract_y
_atom_site_fract_z
_atom_site_U_iso_or_equiv
_atom_site_adp_type
_atom_site_occupancy
_atom_site_symmetry_multiplicity
_atom_site_calc_flag
_atom_site_refinement_flags
Br1 Br 0.91278(6) 0.41333(6) 0.13510(5) 0.03010(18) Uani 1 1 d .
Fe1 Fe 0.64016(8) 0.75819(7) -0.01712(5) 0.0181(2) Uani 1 1 d .
Fe2 Fe 0.55877(8) 0.69966(8) 0.38603(6) 0.0221(2) Uani 1 1 d .
Br2 Br 1.11343(7) 0.73952(9) 0.26798(6) 0.0532(3) Uani 1 1 d .
S1 S 0.53736(15) 0.62072(13) -0.13162(10) 0.0243(3) Uani 1 1 d .
S2 S 0.73638(15) 0.82356(14) 0.49275(10) 0.0263(3) Uani 1 1 d .
O2 O 0.7153(4) 0.8801(4) 0.0794(3) 0.0235(9) Uani 1 1 d .
N3 N 0.6940(5) 0.8357(4) -0.0968(3) 0.0199(10) Uani 1 1 d .
O1 O 0.7778(4) 0.7291(4) -0.0107(3) 0.0239(9) Uani 1 1 d .
O3 O 0.6340(5) 0.6049(4) 0.3382(3) 0.0305(11) Uani 1 1 d .
N1 N 0.5791(4) 0.6738(4) 0.0548(3) 0.0181(10) Uani 1 1 d .
O4 O 0.4082(5) 0.5919(4) 0.3233(3) 0.0304(11) Uani 1 1 d .
N2 N 0.4982(5) 0.7931(4) -0.0166(3) 0.0233(11) Uani 1 1 d .
N4 N 0.6503(5) 0.7919(5) -0.1836(3) 0.0246(11) Uani 1 1 d .
C1 C 0.8029(5) 0.6609(5) 0.0242(4) 0.0195(12) Uani 1 1 d .
C7 C 0.6237(6) 0.6095(5) 0.0812(4) 0.0203(12) Uani 1 1 d .
H7 H 0.5827 0.5674 0.1126 0.024 Uiso 1 1 calc R
C5 C 0.7620(6) 0.5236(5) 0.0989(4) 0.0232(13) Uani 1 1 d .
H5 H 0.7113 0.4799 0.1248 0.028 Uiso 1 1 calc R
C23 C 0.7802(6) 0.9298(5) -0.0728(4) 0.0200(12) Uani 1 1 d .
H23 H 0.8034 0.9597 -0.1161 0.024 Uiso 1 1 calc R
C17 C 0.8111(6) 0.9648(5) 0.0845(4) 0.0221(12) Uani 1 1 d .
N8 N 0.5904(6) 0.7131(5) 0.5756(3) 0.0289(13) Uani 1 1 d .
N5 N 0.5265(6) 0.6349(5) -0.2859(4) 0.0328(14) Uani 1 1 d .
H5A H 0.5416 0.6671 -0.3249 0.039 Uiso 1 1 calc R
H5B H 0.4782 0.5673 -0.3004 0.039 Uiso 1 1 calc R
N10 N 0.7635(6) 0.8490(5) 0.6565(4) 0.0305(13) Uani 1 1 d .
H10A H 0.7432 0.8360 0.7020 0.037 Uiso 1 1 calc R
H10B H 0.8308 0.9005 0.6610 0.037 Uiso 1 1 calc R
C24 C 0.5769(6) 0.6888(5) -0.2046(4) 0.0238(13) Uani 1 1 d .
C48 C 0.6905(6) 0.7894(6) 0.5787(4) 0.0256(13) Uani 1 1 d .
N9 N 0.5184(5) 0.6589(5) 0.4952(3) 0.0234(11) Uani 1 1 d .
C16 C 0.4339(5) 0.7482(5) 0.0353(4) 0.0186(11) Uani 1 1 d .
C18 C 0.8797(6) 1.0297(5) 0.1644(4) 0.0264(14) Uani 1 1 d .
H18 H 0.8584 1.0118 0.2126 0.032 Uiso 1 1 calc R
C4 C 0.8677(6) 0.5142(5) 0.0933(4) 0.0244(13) Uani 1 1 d .
N6 N 0.6206(5) 0.7900(5) 0.3033(3) 0.0240(11) Uani 1 1 d .
C21 C 0.9417(6) 1.0849(5) 0.0250(4) 0.0229(13) Uani 1 1 d .
H21 H 0.9630 1.1045 -0.0227 0.028 Uiso 1 1 calc R
C22 C 0.8430(5) 0.9920(5) 0.0119(4) 0.0196(12) Uani 1 1 d .
C3 C 0.9437(6) 0.5787(6) 0.0558(4) 0.0261(14) Uani 1 1 d .
H3 H 1.0174 0.5732 0.0536 0.031 Uiso 1 1 calc R
N7 N 0.4785(5) 0.8181(5) 0.3998(3) 0.0242(11) Uani 1 1 d .
C8 C 0.4753(6) 0.6824(5) 0.0749(4) 0.0198(12) Uani 1 1 d .
C9 C 0.4156(6) 0.6370(6) 0.1286(4) 0.0250(13) Uani 1 1 d .
H9 H 0.4418 0.5925 0.1558 0.030 Uiso 1 1 calc R
C12 C 0.3338(6) 0.7692(5) 0.0486(4) 0.0241(13) Uani 1 1 d .
C19 C 0.9785(6) 1.1200(6) 0.1748(4) 0.0296(15) Uani 1 1 d .
H19 H 1.0253 1.1620 0.2299 0.036 Uiso 1 1 calc R
C6 C 0.7290(6) 0.5983(5) 0.0663(4) 0.0206(12) Uani 1 1 d .
C31 C 0.7158(6) 0.7930(6) 0.2781(4) 0.0292(15) Uani 1 1 d .
H31 H 0.7452 0.8441 0.2493 0.035 Uiso 1 1 calc R
C20 C 1.0101(6) 1.1498(5) 0.1046(4) 0.0243(13) Uani 1 1 d .
H20 H 1.0766 1.2127 0.1115 0.029 Uiso 1 1 calc R
C30 C 0.7787(7) 0.7258(6) 0.2904(4) 0.0317(16) Uani 1 1 d .
C2 C 0.9112(6) 0.6497(5) 0.0221(4) 0.0251(13) Uani 1 1 d .
H2 H 0.9633 0.6926 -0.0035 0.030 Uiso 1 1 calc R
C40 C 0.4936(6) 0.8786(5) 0.3459(4) 0.0227(13) Uani 1 1 d .
C15 C 0.4651(7) 0.8558(6) -0.0537(5) 0.0288(14) Uani 1 1 d .
H15 H 0.5100 0.8867 -0.0889 0.035 Uiso 1 1 calc R
C38 C 0.3568(7) 0.9063(6) 0.4544(5) 0.0345(16) Uani 1 1 d .
H38 H 0.3118 0.9154 0.4943 0.041 Uiso 1 1 calc R
C33 C 0.5815(7) 0.9189(6) 0.2325(4) 0.0311(15) Uani 1 1 d .
H33 H 0.6289 0.9081 0.1949 0.037 Uiso 1 1 calc R
C41 C 0.3214(6) 0.5243(6) 0.3413(4) 0.0275(14) Uani 1 1 d .
C32 C 0.5686(6) 0.8633(6) 0.2908(4) 0.0264(14) Uani 1 1 d .
C13 C 0.3013(7) 0.8363(6) 0.0076(5) 0.0314(15) Uani 1 1 d .
H13 H 0.2342 0.8522 0.0154 0.038 Uiso 1 1 calc R
C11 C 0.2741(6) 0.7218(6) 0.1050(5) 0.0276(14) Uani 1 1 d .
H11 H 0.2068 0.7348 0.1164 0.033 Uiso 1 1 calc R
C28 C 0.9587(7) 0.6956(7) 0.2866(5) 0.0370(18) Uani 1 1 d .
C36 C 0.4393(7) 0.9523(6) 0.3418(4) 0.0300(15) Uani 1 1 d .
C46 C 0.3260(6) 0.5147(6) 0.4239(4) 0.0283(14) Uani 1 1 d .
C10 C 0.3149(6) 0.6575(6) 0.1426(4) 0.0273(14) Uani 1 1 d .
H10 H 0.2739 0.6257 0.1792 0.033 Uiso 1 1 calc R
C25 C 0.7382(6) 0.6352(6) 0.3212(4) 0.0285(14) Uani 1 1 d .
C29 C 0.8920(7) 0.7545(7) 0.2717(4) 0.0352(17) Uani 1 1 d .
H29 H 0.9201 0.8130 0.2495 0.042 Uiso 1 1 calc R
C47 C 0.4243(7) 0.5819(6) 0.4950(4) 0.0297(15) Uani 1 1 d .
H47 H 0.4194 0.5681 0.5475 0.036 Uiso 1 1 calc R
C42 C 0.2175(7) 0.4581(6) 0.2780(5) 0.0326(16) Uani 1 1 d .
H42 H 0.2117 0.4631 0.2222 0.039 Uiso 1 1 calc R
C14 C 0.3655(7) 0.8792(6) -0.0435(5) 0.0309(15) Uani 1 1 d .
H14 H 0.3431 0.9244 -0.0719 0.037 Uiso 1 1 calc R
C39 C 0.4121(6) 0.8314(6) 0.4525(4) 0.0279(14) Uani 1 1 d .
H39 H 0.4012 0.7891 0.4903 0.034 Uiso 1 1 calc R
C45 C 0.2303(7) 0.4384(7) 0.4394(5) 0.0382(18) Uani 1 1 d .
H45 H 0.2356 0.4307 0.4945 0.046 Uiso 1 1 calc R
C27 C 0.9220(7) 0.6083(7) 0.3170(5) 0.0382(18) Uani 1 1 d .
H27 H 0.9714 0.5703 0.3269 0.046 Uiso 1 1 calc R
C37 C 0.3683(6) 0.9644(6) 0.3996(5) 0.0325(16) Uani 1 1 d .
H37 H 0.3294 1.0132 0.3992 0.039 Uiso 1 1 calc R
C26 C 0.8112(7) 0.5774(7) 0.3327(5) 0.0364(17) Uani 1 1 d .
H26 H 0.7839 0.5159 0.3517 0.044 Uiso 1 1 calc R
C43 C 0.1245(7) 0.3864(7) 0.2961(6) 0.0397(18) Uani 1 1 d .
H43 H 0.0552 0.3440 0.2524 0.048 Uiso 1 1 calc R
C34 C 0.5260(8) 0.9912(7) 0.2276(5) 0.0387(18) Uani 1 1 d .
H34 H 0.5366 1.0289 0.1867 0.046 Uiso 1 1 calc R
C35 C 0.4559(8) 1.0091(6) 0.2810(5) 0.0363(17) Uani 1 1 d .
H35 H 0.4193 1.0589 0.2771 0.044 Uiso 1 1 calc R
C44 C 0.1287(7) 0.3742(7) 0.3767(6) 0.0421(19) Uani 1 1 d .
H44 H 0.0643 0.3237 0.3881 0.050 Uiso 1 1 calc R
N11 N 1.0414(8) 0.9707(8) 0.6356(5) 0.061(2) Uani 1 1 d .
C49 C 1.0462(8) 0.9243(8) 0.5716(5) 0.046(2) Uani 1 1 d .
C50 C 1.0471(9) 0.8654(9) 0.4895(6) 0.054(2) Uani 1 1 d .
H50A H 0.9675 0.8350 0.4525 0.081 Uiso 1 1 calc R
H50B H 1.0740 0.8074 0.4946 0.081 Uiso 1 1 calc R
H50C H 1.1005 0.9139 0.4655 0.081 Uiso 1 1 calc R
N12 N 0.7625(14) 0.2479(15) 0.4206(9) 0.122(6) Uani 1 1 d .
C51 C 0.7518(12) 0.2578(12) 0.3545(8) 0.075(4) Uani 1 1 d .
C52 C 0.7352(17) 0.2706(12) 0.2723(9) 0.096(5) Uani 1 1 d .
H52A H 0.6546 0.2659 0.2530 0.145 Uiso 1 1 calc R
H52B H 0.7487 0.2139 0.2335 0.145 Uiso 1 1 calc R
H52C H 0.7908 0.3409 0.2739 0.145 Uiso 1 1 calc R

loop_
_atom_site_aniso_label
_atom_site_aniso_U_11
_atom_site_aniso_U_22
_atom_site_aniso_U_33
_atom_site_aniso_U_23
_atom_site_aniso_U_13
_atom_site_aniso_U_12
Br1 0.0296(4) 0.0354(4) 0.0377(4) 0.0196(3) 0.0124(3) 0.0202(3)
Fe1 0.0198(4) 0.0205(4) 0.0197(4) 0.0107(3) 0.0104(3) 0.0093(4)
Fe2 0.0240(5) 0.0246(5) 0.0202(4) 0.0096(3) 0.0101(4) 0.0084(4)
Br2 0.0243(4) 0.0755(7) 0.0440(5) -0.0037(4) 0.0113(3) 0.0118(4)
S1 0.0311(8) 0.0219(7) 0.0217(7) 0.0101(6) 0.0121(6) 0.0074(7)
S2 0.0236(8) 0.0310(8) 0.0230(7) 0.0093(6) 0.0093(6) 0.0065(7)
O2 0.023(2) 0.025(2) 0.023(2) 0.0097(18) 0.0121(18) 0.0043(19)
N3 0.026(3) 0.020(2) 0.019(2) 0.009(2) 0.010(2) 0.011(2)
O1 0.026(2) 0.025(2) 0.030(2) 0.0161(19) 0.0148(19) 0.0115(19)
O3 0.032(3) 0.027(2) 0.036(3) 0.010(2) 0.015(2) 0.011(2)
N1 0.015(2) 0.024(3) 0.019(2) 0.009(2) 0.0062(19) 0.010(2)
O4 0.032(3) 0.030(3) 0.024(2) 0.011(2) 0.006(2) 0.004(2)
N2 0.024(3) 0.023(3) 0.024(3) 0.009(2) 0.009(2) 0.007(2)
N4 0.030(3) 0.024(3) 0.020(3) 0.010(2) 0.008(2) 0.007(2)
C1 0.018(3) 0.020(3) 0.024(3) 0.009(2) 0.008(2) 0.009(2)
C7 0.020(3) 0.021(3) 0.021(3) 0.009(2) 0.007(2) 0.008(2)
C5 0.024(3) 0.027(3) 0.024(3) 0.010(3) 0.009(2) 0.014(3)
C23 0.022(3) 0.020(3) 0.029(3) 0.015(2) 0.016(2) 0.011(2)
C17 0.020(3) 0.022(3) 0.027(3) 0.009(2) 0.011(2) 0.007(2)
N8 0.035(3) 0.029(3) 0.019(3) 0.010(2) 0.005(2) 0.007(3)
N5 0.040(4) 0.027(3) 0.026(3) 0.012(2) 0.012(3) 0.002(3)
N10 0.031(3) 0.036(3) 0.022(3) 0.011(2) 0.006(2) 0.008(3)
C24 0.027(3) 0.023(3) 0.025(3) 0.009(2) 0.010(3) 0.011(3)
C48 0.030(3) 0.028(3) 0.022(3) 0.009(3) 0.009(3) 0.013(3)
N9 0.022(3) 0.028(3) 0.021(3) 0.011(2) 0.008(2) 0.007(2)
C16 0.020(3) 0.019(3) 0.022(3) 0.010(2) 0.010(2) 0.009(2)
C18 0.027(3) 0.024(3) 0.027(3) 0.009(3) 0.009(3) 0.006(3)
C4 0.024(3) 0.026(3) 0.026(3) 0.010(3) 0.007(3) 0.011(3)
N6 0.020(3) 0.030(3) 0.020(2) 0.007(2) 0.008(2) 0.005(2)
C21 0.024(3) 0.024(3) 0.028(3) 0.015(3) 0.011(3) 0.012(3)
C22 0.016(3) 0.024(3) 0.026(3) 0.012(2) 0.009(2) 0.010(2)
C3 0.020(3) 0.030(3) 0.035(4) 0.010(3) 0.014(3) 0.013(3)
N7 0.021(3) 0.029(3) 0.023(3) 0.008(2) 0.009(2) 0.009(2)
C8 0.023(3) 0.020(3) 0.020(3) 0.008(2) 0.009(2) 0.009(2)
C9 0.024(3) 0.029(3) 0.027(3) 0.013(3) 0.011(3) 0.011(3)
C12 0.020(3) 0.027(3) 0.030(3) 0.011(3) 0.009(3) 0.011(3)
C19 0.024(3) 0.030(4) 0.029(3) 0.010(3) 0.004(3) 0.004(3)
C6 0.022(3) 0.025(3) 0.020(3) 0.009(2) 0.010(2) 0.011(3)
C31 0.028(3) 0.030(4) 0.027(3) 0.009(3) 0.014(3) 0.003(3)
C20 0.021(3) 0.023(3) 0.031(3) 0.013(3) 0.009(3) 0.007(3)
C30 0.033(4) 0.033(4) 0.023(3) 0.003(3) 0.011(3) 0.007(3)
C2 0.020(3) 0.027(3) 0.032(3) 0.012(3) 0.015(3) 0.007(3)
C40 0.021(3) 0.026(3) 0.020(3) 0.009(2) 0.006(2) 0.006(3)
C15 0.032(4) 0.029(4) 0.034(4) 0.016(3) 0.015(3) 0.015(3)
C38 0.028(4) 0.036(4) 0.034(4) 0.004(3) 0.009(3) 0.009(3)
C33 0.035(4) 0.032(4) 0.028(3) 0.013(3) 0.008(3) 0.011(3)
C41 0.025(3) 0.024(3) 0.031(3) 0.011(3) 0.005(3) 0.006(3)
C32 0.027(3) 0.029(3) 0.019(3) 0.006(3) 0.006(3) 0.005(3)
C13 0.030(4) 0.034(4) 0.041(4) 0.015(3) 0.015(3) 0.021(3)
C11 0.023(3) 0.028(3) 0.038(4) 0.013(3) 0.015(3) 0.013(3)
C28 0.029(4) 0.047(5) 0.027(4) -0.001(3) 0.009(3) 0.013(3)
C36 0.032(4) 0.028(3) 0.026(3) 0.005(3) 0.005(3) 0.009(3)
C46 0.024(3) 0.033(4) 0.027(3) 0.013(3) 0.005(3) 0.008(3)
C10 0.022(3) 0.035(4) 0.034(4) 0.015(3) 0.018(3) 0.014(3)
C25 0.029(4) 0.031(4) 0.027(3) 0.006(3) 0.013(3) 0.012(3)
C29 0.028(4) 0.039(4) 0.026(3) -0.001(3) 0.009(3) 0.003(3)
C47 0.032(4) 0.031(4) 0.024(3) 0.014(3) 0.007(3) 0.004(3)
C42 0.029(4) 0.028(4) 0.034(4) 0.011(3) -0.001(3) 0.005(3)
C14 0.031(4) 0.030(4) 0.041(4) 0.019(3) 0.012(3) 0.016(3)
C39 0.023(3) 0.035(4) 0.026(3) 0.010(3) 0.011(3) 0.008(3)
C45 0.031(4) 0.040(4) 0.034(4) 0.012(3) 0.008(3) -0.001(3)
C27 0.037(4) 0.047(5) 0.032(4) -0.000(3) 0.006(3) 0.025(4)
C37 0.025(3) 0.033(4) 0.041(4) 0.007(3) 0.005(3) 0.017(3)
C26 0.035(4) 0.044(4) 0.037(4) 0.011(3) 0.015(3) 0.021(4)
C43 0.033(4) 0.031(4) 0.049(5) 0.015(3) -0.000(3) 0.007(3)
C34 0.053(5) 0.036(4) 0.032(4) 0.018(3) 0.016(4) 0.016(4)
C35 0.043(4) 0.032(4) 0.037(4) 0.013(3) 0.009(3) 0.017(3)
C44 0.026(4) 0.039(4) 0.055(5) 0.018(4) 0.009(3) 0.002(3)
N11 0.055(5) 0.073(6) 0.036(4) 0.008(4) -0.005(4) 0.013(5)
C49 0.042(5) 0.047(5) 0.037(4) 0.012(4) 0.003(4) 0.005(4)
C50 0.039(5) 0.073(7) 0.044(5) 0.006(5) 0.016(4) 0.018(5)
N12 0.115(12) 0.190(17) 0.084(9) 0.080(10) 0.041(8) 0.054(12)
C51 0.072(8) 0.086(9) 0.067(7) 0.028(7) 0.032(6) 0.018(7)
C52 0.133(15) 0.073(9) 0.079(9) 0.035(7) 0.037(9) 0.020(9)

loop_
_atom_type_symbol
_atom_type_description
_atom_type_scat_dispersion_real
_atom_type_scat_dispersion_imag
_atom_type_scat_source
C C 0.0033 0.0016 'International Tables Vol C Tables 4.2.6.8 and 6.1.1.4'
H H 0.0000 0.0000 'International Tables Vol C Tables 4.2.6.8 and 6.1.1.4'
N N 0.0061 0.0033 'International Tables Vol C Tables 4.2.6.8 and 6.1.1.4'
O O 0.0106 0.0060 'International Tables Vol C Tables 4.2.6.8 and 6.1.1.4'
S S 0.1246 0.1234 'International Tables Vol C Tables 4.2.6.8 and 6.1.1.4'
Fe Fe 0.3463 0.8444 'International Tables Vol C Tables 4.2.6.8 and 6.1.1.4'
Br Br -0.2901 2.4595 'International Tables Vol C Tables 4.2.6.8 and 6.1.1.4'

loop_
_geom_angle_atom_site_label_1
_geom_angle_atom_site_label_2
_geom_angle_atom_site_label_3
_geom_angle
O1 Fe1 O2 91.1(2)
O1 Fe1 N1 95.0(2)
O2 Fe1 N1 89.1(2)
O1 Fe1 N3 86.0(2)
O2 Fe1 N3 94.7(2)
N1 Fe1 N3 176.0(2)
O1 Fe1 N2 176.6(2)
O2 Fe1 N2 85.8(2)
N1 Fe1 N2 83.4(2)
N3 Fe1 N2 95.8(2)
O1 Fe1 S1 94.46(16)
O2 Fe1 S1 174.33(16)
N1 Fe1 S1 91.16(16)
N3 Fe1 S1 84.87(16)
N2 Fe1 S1 88.63(17)
O4 Fe2 O3 89.4(2)
O4 Fe2 N9 87.5(2)
O3 Fe2 N9 106.1(2)
O4 Fe2 N6 106.0(2)
O3 Fe2 N6 86.3(2)
N9 Fe2 N6 162.0(2)
O4 Fe2 N7 88.9(2)
O3 Fe2 N7 160.7(2)
N9 Fe2 N7 93.1(2)
N6 Fe2 N7 75.7(2)
O4 Fe2 S2 166.93(15)
O3 Fe2 S2 94.13(17)
N9 Fe2 S2 79.41(16)
N6 Fe2 S2 86.81(16)
N7 Fe2 S2 91.79(16)
C24 S1 Fe1 96.6(2)
C48 S2 Fe2 96.7(2)
C17 O2 Fe1 124.1(4)
C23 N3 N4 114.6(5)
C23 N3 Fe1 122.5(4)
N4 N3 Fe1 122.8(4)
C1 O1 Fe1 126.6(4)
C25 O3 Fe2 126.1(5)
C7 N1 C8 120.9(5)
C7 N1 Fe1 124.8(4)
C8 N1 Fe1 114.2(4)
C41 O4 Fe2 135.4(4)
C15 N2 C16 119.2(6)
C15 N2 Fe1 128.3(5)
C16 N2 Fe1 112.3(4)
C24 N4 N3 111.7(5)
O1 C1 C2 118.2(6)
O1 C1 C6 124.4(6)
C2 C1 C6 117.4(6)
N1 C7 C6 124.7(6)
N1 C7 H7 117.6
C6 C7 H7 117.6
C4 C5 C6 120.1(6)
C4 C5 H5 120.0
C6 C5 H5 120.0
N3 C23 C22 126.5(5)
N3 C23 H23 116.7
C22 C23 H23 116.7
O2 C17 C18 117.7(6)
O2 C17 C22 122.8(6)
C18 C17 C22 119.4(6)
C48 N8 N9 114.5(5)
C24 N5 H5A 120.0
C24 N5 H5B 120.0
H5A N5 H5B 120.0
C48 N10 H10A 120.0
C48 N10 H10B 120.0
H10A N10 H10B 120.0
N5 C24 N4 119.2(6)
N5 C24 S1 116.9(5)
N4 C24 S1 123.8(5)
N8 C48 N10 117.5(6)
N8 C48 S2 125.9(5)
N10 C48 S2 116.6(5)
C47 N9 N8 112.2(5)
C47 N9 Fe2 124.5(5)
N8 N9 Fe2 123.3(4)
N2 C16 C12 121.1(6)
N2 C16 C8 116.6(5)
C12 C16 C8 122.3(6)
C19 C18 C17 121.2(6)
C19 C18 H18 119.4
C17 C18 H18 119.4
C5 C4 C3 120.6(6)
C5 C4 Br1 120.8(5)
C3 C4 Br1 118.5(5)
C31 N6 C32 120.3(6)
C31 N6 Fe2 122.3(5)
C32 N6 Fe2 116.2(4)
C20 C21 C22 122.9(6)
C20 C21 H21 118.5
C22 C21 H21 118.5
C21 C22 C23 118.4(5)
C21 C22 C17 117.7(6)
C23 C22 C17 123.9(6)
C2 C3 C4 119.8(6)
C2 C3 H3 120.1
C4 C3 H3 120.1
C39 N7 C40 118.6(6)
C39 N7 Fe2 125.5(5)
C40 N7 Fe2 115.8(4)
C9 C8 C16 119.1(6)
C9 C8 N1 127.6(6)
C16 C8 N1 113.4(5)
C8 C9 C10 119.2(6)
C8 C9 H9 120.4
C10 C9 H9 120.4
C13 C12 C16 117.9(6)
C13 C12 C11 124.6(6)
C16 C12 C11 117.5(6)
C18 C19 C20 120.5(6)
C18 C19 H19 119.8
C20 C19 H19 119.8
C5 C6 C7 116.4(6)
C5 C6 C1 120.0(6)
C7 C6 C1 123.6(6)
N6 C31 C30 125.1(7)
N6 C31 H31 117.4
C30 C31 H31 117.4
C21 C20 C19 118.2(6)
C21 C20 H20 120.9
C19 C20 H20 120.9
C31 C30 C25 124.8(7)
C31 C30 C29 116.3(7)
C25 C30 C29 118.9(7)
C3 C2 C1 122.1(6)
C3 C2 H2 119.0
C1 C2 H2 119.0
N7 C40 C36 122.9(6)
N7 C40 C32 116.8(6)
C36 C40 C32 120.4(6)
N2 C15 C14 122.4(6)
N2 C15 H15 118.8
C14 C15 H15 118.8
C37 C38 C39 119.7(7)
C37 C38 H38 120.2
C39 C38 H38 120.2
C32 C33 C34 120.9(7)
C32 C33 H33 119.5
C34 C33 H33 119.5
O4 C41 C42 120.2(6)
O4 C41 C46 122.2(6)
C42 C41 C46 117.6(7)
C33 C32 N6 126.7(6)
C33 C32 C40 118.7(7)
N6 C32 C40 114.6(6)
C14 C13 C12 120.0(7)
C14 C13 H13 120.0
C12 C13 H13 120.0
C10 C11 C12 119.6(6)
C10 C11 H11 120.2
C12 C11 H11 120.2
C29 C28 C27 123.6(7)
C29 C28 Br2 118.4(7)
C27 C28 Br2 118.0(6)
C40 C36 C35 119.2(7)
C40 C36 C37 117.0(7)
C35 C36 C37 123.8(7)
C45 C46 C41 119.7(7)
C45 C46 C47 117.3(6)
C41 C46 C47 123.0(6)
C11 C10 C9 122.4(6)
C11 C10 H10 118.8
C9 C10 H10 118.8
O3 C25 C26 120.1(7)
O3 C25 C30 121.1(7)
C26 C25 C30 118.8(7)
C28 C29 C30 118.6(8)
C28 C29 H29 120.7
C30 C29 H29 120.7
N9 C47 C46 127.2(6)
N9 C47 H47 116.4
C46 C47 H47 116.4
C43 C42 C41 121.0(7)
C43 C42 H42 119.5
C41 C42 H42 119.5
C13 C14 C15 119.3(7)
C13 C14 H14 120.3
C15 C14 H14 120.3
N7 C39 C38 122.3(7)
N7 C39 H39 118.8
C38 C39 H39 118.8
C44 C45 C46 122.0(7)
C44 C45 H45 119.0
C46 C45 H45 119.0
C28 C27 C26 118.5(8)
C28 C27 H27 120.7
C26 C27 H27 120.7
C38 C37 C36 119.5(7)
C38 C37 H37 120.2
C36 C37 H37 120.2
C27 C26 C25 121.6(8)
C27 C26 H26 119.2
C25 C26 H26 119.2
C42 C43 C44 122.1(8)
C42 C43 H43 118.9
C44 C43 H43 118.9
C35 C34 C33 121.4(7)
C35 C34 H34 119.3
C33 C34 H34 119.3
C34 C35 C36 119.4(7)
C34 C35 H35 120.3
C36 C35 H35 120.3
C45 C44 C43 117.5(8)
C45 C44 H44 121.2
C43 C44 H44 121.2
N11 C49 C50 177.6(11)
C49 C50 H50A 109.5
C49 C50 H50B 109.5
H50A C50 H50B 109.5
C49 C50 H50C 109.5
H50A C50 H50C 109.5
H50B C50 H50C 109.5
N12 C51 C52 178.2(17)
C51 C52 H52A 109.5
C51 C52 H52B 109.5
H52A C52 H52B 109.5
C51 C52 H52C 109.5
H52A C52 H52C 109.5
H52B C52 H52C 109.5

loop_
_geom_bond_atom_site_label_1
_geom_bond_atom_site_label_2
_geom_bond_distance
Br1 C4 1.891(7)
Fe1 O1 1.876(5)
Fe1 O2 1.900(5)
Fe1 N1 1.930(5)
Fe1 N3 1.958(5)
Fe1 N2 1.978(6)
Fe1 S1 2.223(2)
Fe2 O4 1.918(5)
Fe2 O3 1.951(5)
Fe2 N9 2.120(5)
Fe2 N6 2.133(6)
Fe2 N7 2.170(6)
Fe2 S2 2.434(2)
Br2 C28 1.916(8)
S1 C24 1.740(7)
S2 C48 1.737(7)
O2 C17 1.342(8)
N3 C23 1.308(8)
N3 N4 1.389(7)
O1 C1 1.308(8)
O3 C25 1.322(9)
N1 C7 1.310(8)
N1 C8 1.419(8)
O4 C41 1.300(8)
N2 C15 1.305(9)
N2 C16 1.383(8)
N4 C24 1.342(9)
C1 C2 1.412(9)
C1 C6 1.428(8)
C7 C6 1.422(8)
C7 H7 0.9500
C5 C4 1.379(9)
C5 C6 1.412(9)
C5 H5 0.9500
C23 C22 1.428(9)
C23 H23 0.9500
C17 C18 1.392(9)
C17 C22 1.429(8)
N8 C48 1.323(9)
N8 N9 1.385(8)
N5 C24 1.335(9)
N5 H5A 0.8800
N5 H5B 0.8800
N10 C48 1.366(9)
N10 H10A 0.8800
N10 H10B 0.8800
N9 C47 1.294(9)
C16 C12 1.407(8)
C16 C8 1.417(9)
C18 C19 1.384(10)
C18 H18 0.9500
C4 C3 1.401(9)
N6 C31 1.309(9)
N6 C32 1.405(9)
C21 C20 1.388(10)
C21 C22 1.397(9)
C21 H21 0.9500
C3 C2 1.371(10)
C3 H3 0.9500
N7 C39 1.324(8)
N7 C40 1.357(8)
C8 C9 1.384(9)
C9 C10 1.414(9)
C9 H9 0.9500
C12 C13 1.394(10)
C12 C11 1.433(9)
C19 C20 1.404(9)
C19 H19 0.9500
C31 C30 1.424(11)
C31 H31 0.9500
C20 H20 0.9500
C30 C25 1.428(11)
C30 C29 1.437(10)
C2 H2 0.9500
C40 C36 1.401(10)
C40 C32 1.443(9)
C15 C14 1.406(10)
C15 H15 0.9500
C38 C37 1.346(11)
C38 C39 1.416(11)
C38 H38 0.9500
C33 C32 1.370(10)
C33 C34 1.399(11)
C33 H33 0.9500
C41 C42 1.413(10)
C41 C46 1.418(9)
C13 C14 1.361(10)
C13 H13 0.9500
C11 C10 1.376(10)
C11 H11 0.9500
C28 C29 1.374(12)
C28 C27 1.379(13)
C36 C35 1.420(10)
C36 C37 1.430(10)
C46 C45 1.409(10)
C46 C47 1.444(10)
C10 H10 0.9500
C25 C26 1.411(11)
C29 H29 0.9500
C47 H47 0.9500
C42 C43 1.378(11)
C42 H42 0.9500
C14 H14 0.9500
C39 H39 0.9500
C45 C44 1.387(11)
C45 H45 0.9500
C27 C26 1.388(11)
C27 H27 0.9500
C37 H37 0.9500
C26 H26 0.9500
C43 C44 1.397(12)
C43 H43 0.9500
C34 C35 1.383(11)
C34 H34 0.9500
C35 H35 0.9500
C44 H44 0.9500
N11 C49 1.144(12)
C49 C50 1.441(12)
C50 H50A 0.9800
C50 H50B 0.9800
C50 H50C 0.9800
N12 C51 1.141(16)
C51 C52 1.424(18)
C52 H52A 0.9800
C52 H52B 0.9800
C52 H52C 0.9800
